data_7244832
loop_
_publ_author_name
'Hatcher, Lauren E.'
'Coulson, Ben A.'

_publ_section_title
;
 Exploring the influence of polymorphism and chromophore co-ligands on
 linkage isomer photoswitching in [Pd(bpy4dca)(NO2)2]
;
_journal_name_full CrystEngComm
_journal_paper_doi 10.1039/D2CE00213B
_journal_year 2022
_chemical_formula_moiety 'C14 H12 N4 O8 Pd'
_chemical_formula_sum 'C14 H12 N4 O8 Pd'
_chemical_formula_weight 470.68
_chemical_name_systematic
;
Dinitro-(dimethyl 2,2'-bipyridine-4,4'-dicarboxylate)palladium(II)
;
_chemical_properties_physical Light-sensitive,Photo-sensitive
_space_group_crystal_system monoclinic
_space_group_IT_number 14
_space_group_name_Hall '-P 2yn'
_space_group_name_H-M_alt 'P 1 21/n 1'
_atom_sites_solution_hydrogens geom
_audit_creation_method SHELXL-2018/3
_audit_update_record
;
2022-02-14 deposited with the CCDC.	2022-03-25 downloaded from the CCDC.
;
_cell_angle_alpha 90
_cell_angle_beta 94.697(4)
_cell_angle_gamma 90
_cell_formula_units_Z 4
_cell_length_a 8.5861(4)
_cell_length_b 7.7599(3)
_cell_length_c 24.9514(9)
_cell_measurement_reflns_used 2167
_cell_measurement_temperature 254(2)
_cell_measurement_theta_max 25.5030
_cell_measurement_theta_min 3.5450
_cell_volume 1656.86(12)
_computing_cell_refinement 'CrysAlisPro 1.171.40.67a (Rigaku OD, 2019)'
_computing_data_collection 'CrysAlisPro 1.171.40.67a (Rigaku OD, 2019)'
_computing_data_reduction 'CrysAlisPro 1.171.40.67a (Rigaku OD, 2019)'
_computing_structure_refinement 'SHELXL-2018/3 (Sheldrick, 2018)'
_computing_structure_solution 'SHELXT 2018/2 (Sheldrick, 2018)'
_diffrn_ambient_temperature 254(2)
_diffrn_detector_area_resol_mean 10.3795
_diffrn_measured_fraction_theta_full 0.996
_diffrn_measured_fraction_theta_max 0.996
_diffrn_measurement_device_type 'Xcalibur, Atlas, Gemini ultra'
_diffrn_measurement_method '\w scans'
_diffrn_radiation_type MoK\a
_diffrn_radiation_wavelength 0.71073
_diffrn_reflns_av_R_equivalents 0.0483
_diffrn_reflns_av_unetI/netI 0.0808
_diffrn_reflns_Laue_measured_fraction_full 0.996
_diffrn_reflns_Laue_measured_fraction_max 0.996
_diffrn_reflns_limit_h_max 10
_diffrn_reflns_limit_h_min -10
_diffrn_reflns_limit_k_max 9
_diffrn_reflns_limit_k_min -8
_diffrn_reflns_limit_l_max 31
_diffrn_reflns_limit_l_min -30
_diffrn_reflns_number 7310
_diffrn_reflns_point_group_measured_fraction_full 0.996
_diffrn_reflns_point_group_measured_fraction_max 0.996
_diffrn_reflns_theta_full 25.242
_diffrn_reflns_theta_max 26.372
_diffrn_reflns_theta_min 3.544
_diffrn_source 'fine-focus sealed X-ray tube'
_diffrn_source_type 'Enhance (Mo) X-ray Source'
_exptl_absorpt_coefficient_mu 1.175
_exptl_absorpt_correction_T_max 1.00000
_exptl_absorpt_correction_T_min 0.86853
_exptl_absorpt_correction_type multi-scan
_exptl_absorpt_process_details
;
CrysAlisPro 1.171.41.107a (Rigaku Oxford Diffraction, 2021)
Empirical absorption correction using spherical harmonics,
implemented in SCALE3 ABSPACK scaling algorithm.
;
_exptl_crystal_colour yellow
_exptl_crystal_density_diffrn 1.887
_exptl_crystal_description block
_exptl_crystal_F_000 936
_exptl_crystal_recrystallization_method 'Re-crystallisation from solvent: Acetonitrile/water'
_exptl_crystal_size_max 0.300
_exptl_crystal_size_mid 0.200
_exptl_crystal_size_min 0.100
_refine_diff_density_max 0.859
_refine_diff_density_min -0.617
_refine_diff_density_rms 0.104
_refine_ls_extinction_method none
_refine_ls_goodness_of_fit_ref 0.985
_refine_ls_hydrogen_treatment constr
_refine_ls_matrix_type full
_refine_ls_number_parameters 253
_refine_ls_number_reflns 3386
_refine_ls_number_restraints 12
_refine_ls_restrained_S_all 0.987
_refine_ls_R_factor_all 0.0769
_refine_ls_R_factor_gt 0.0448
_refine_ls_shift/su_max 0.001
_refine_ls_shift/su_mean 0.000
_refine_ls_structure_factor_coef Fsqd
_refine_ls_weighting_details 'w=1/[\s^2^(Fo^2^)+(0.0245P)^2^] where P=(Fo^2^+2Fc^2^)/3'
_refine_ls_weighting_scheme calc
_refine_ls_wR_factor_gt 0.0739
_refine_ls_wR_factor_ref 0.0868
_reflns_Friedel_coverage 0.000
_reflns_number_gt 2369
_reflns_number_total 3386
_reflns_threshold_expression 'I > 2\s(I)'
_cod_data_source_file d2ce00213b3.cif
_cod_data_source_block Poly2_PSS-470nm_250K
_cod_original_sg_symbol_H-M 'P 21/n'
_cod_database_code 7244832
_shelx_shelxl_version_number 2018/3
_shelx_space_group_comment
;
The symmetry employed for this shelxl refinement is uniquely defined
by the following loop, which should always be used as a source of
symmetry information in preference to the above space-group names.
They are only intended as comments.
;

loop_
_space_group_symop_operation_xyz
'x, y, z'
'-x+1/2, y+1/2, -z+1/2'
'-x, -y, -z'
'x-1/2, -y-1/2, z-1/2'

loop_
_atom_site_label
_atom_site_type_symbol
_atom_site_fract_x
_atom_site_fract_y
_atom_site_fract_z
_atom_site_U_iso_or_equiv
_atom_site_adp_type
_atom_site_occupancy
_atom_site_site_symmetry_order
_atom_site_calc_flag
_atom_site_refinement_flags_posn
_atom_site_refinement_flags_adp
_atom_site_refinement_flags_occupancy
_atom_site_disorder_assembly
_atom_site_disorder_group
Pd1 Pd 0.28343(4) 0.55693(4) 0.50664(2) 0.03302(13) Uani 1 1 d D . . . .
O5 O 0.6483(5) 0.9611(4) 0.73537(14) 0.0617(11) Uani 1 1 d . . . . .
O6 O 0.5782(4) 0.7085(4) 0.76880(13) 0.0402(9) Uani 1 1 d . . . . .
O7 O 0.2306(4) -0.0157(4) 0.72151(13) 0.0385(8) Uani 1 1 d . . . . .
O8 O 0.0587(4) -0.1288(4) 0.65922(13) 0.0479(10) Uani 1 1 d . . . . .
N3 N 0.3877(4) 0.6549(4) 0.57641(14) 0.0312(9) Uani 1 1 d . . . . .
N4 N 0.2480(4) 0.3562(4) 0.55716(14) 0.0291(9) Uani 1 1 d . . . . .
C1 C 0.4622(6) 0.8049(6) 0.5827(2) 0.0394(12) Uani 1 1 d . . . . .
H1 H 0.470902 0.874512 0.552787 0.047 Uiso 1 1 calc R U . . .
C2 C 0.5268(6) 0.8608(6) 0.6319(2) 0.0382(12) Uani 1 1 d . . . . .
H2 H 0.577849 0.966542 0.634950 0.046 Uiso 1 1 calc R U . . .
C3 C 0.5155(5) 0.7594(5) 0.67666(18) 0.0311(11) Uani 1 1 d . . . . .
C4 C 0.4394(5) 0.6024(5) 0.67050(18) 0.0303(11) Uani 1 1 d . . . . .
H4 H 0.430599 0.531342 0.700104 0.036 Uiso 1 1 calc R U . . .
C5 C 0.3767(5) 0.5520(5) 0.62040(17) 0.0281(10) Uani 1 1 d . . . . .
C6 C 0.2960(5) 0.3866(5) 0.60955(18) 0.0289(10) Uani 1 1 d . . . . .
C7 C 0.2702(5) 0.2656(5) 0.64858(17) 0.0292(11) Uani 1 1 d . . . . .
H7 H 0.304170 0.286946 0.684315 0.035 Uiso 1 1 calc R U . . .
C8 C 0.1941(5) 0.1134(5) 0.63466(18) 0.0307(11) Uani 1 1 d . . . . .
C9 C 0.1472(6) 0.0850(5) 0.58098(19) 0.0381(12) Uani 1 1 d . . . . .
H9 H 0.097111 -0.017111 0.570286 0.046 Uiso 1 1 calc R U . . .
C10 C 0.1754(6) 0.2094(6) 0.54354(18) 0.0393(12) Uani 1 1 d . . . . .
H10 H 0.142538 0.189983 0.507600 0.047 Uiso 1 1 calc R U . . .
C11 C 0.5889(6) 0.8221(6) 0.7297(2) 0.0360(11) Uani 1 1 d . . . . .
C12 C 0.6587(6) 0.7539(6) 0.82015(19) 0.0501(14) Uani 1 1 d . . . . .
H12A H 0.766780 0.776080 0.815530 0.075 Uiso 1 1 calc R U . . .
H12B H 0.650737 0.660503 0.844996 0.075 Uiso 1 1 calc R U . . .
H12C H 0.611904 0.855321 0.833945 0.075 Uiso 1 1 calc R U . . .
C13 C 0.1659(6) -0.0165(5) 0.67750(18) 0.0314(11) Uani 1 1 d . . . . .
C14 C 0.0120(7) -0.2585(6) 0.6970(2) 0.0533(16) Uani 1 1 d . . . . .
H14A H -0.065338 -0.332893 0.679304 0.080 Uiso 1 1 calc R U . . .
H14B H -0.030957 -0.202683 0.726841 0.080 Uiso 1 1 calc R U . . .
H14C H 0.101497 -0.325320 0.709854 0.080 Uiso 1 1 calc R U . . .
N1 N 0.3162(5) 0.7684(5) 0.46253(16) 0.0470(11) Uani 1 1 d D . . A 1
O1 O 0.4188(6) 0.7743(6) 0.4337(2) 0.111(2) Uani 1 1 d D . . A 1
O2 O 0.2294(6) 0.8903(5) 0.46517(19) 0.0888(16) Uani 1 1 d D . . A 1
N2 N 0.1758(5) 0.4525(5) 0.44002(15) 0.0429(11) Uani 0.724(6) 1 d D . P A 3
O3 O 0.2524(7) 0.4318(8) 0.4010(2) 0.0655(17) Uani 0.724(6) 1 d D . P A 3
O4 O 0.0381(6) 0.4145(10) 0.4369(3) 0.071(2) Uani 0.724(6) 1 d D . P A 3
N2A N 0.1758(5) 0.4525(5) 0.44002(15) 0.0429(11) Uani 0.276(6) 1 d D . P A 4
O3A O 0.2190(19) 0.3231(16) 0.4218(6) 0.0655(17) Uani 0.276(6) 1 d D . P A 4
O4A O 0.0567(15) 0.522(2) 0.4219(7) 0.071(2) Uani 0.276(6) 1 d D . P A 4

loop_
_atom_site_aniso_label
_atom_site_aniso_U_11
_atom_site_aniso_U_22
_atom_site_aniso_U_33
_atom_site_aniso_U_23
_atom_site_aniso_U_13
_atom_site_aniso_U_12
Pd1 0.0400(2) 0.0369(2) 0.0222(2) 0.00322(16) 0.00262(15) 0.00205(18)
O5 0.092(3) 0.050(2) 0.044(2) -0.0101(18) 0.009(2) -0.032(2)
O6 0.050(2) 0.0404(19) 0.0285(19) -0.0021(15) -0.0069(16) -0.0095(17)
O7 0.046(2) 0.0416(18) 0.0274(19) 0.0002(15) -0.0016(16) -0.0087(16)
O8 0.069(3) 0.0371(18) 0.036(2) 0.0082(16) -0.0106(19) -0.0208(18)
N3 0.037(2) 0.029(2) 0.027(2) 0.0008(17) 0.0006(18) -0.0018(18)
N4 0.035(2) 0.033(2) 0.019(2) -0.0003(16) -0.0021(17) 0.0016(18)
C1 0.049(3) 0.034(3) 0.036(3) 0.010(2) 0.009(2) -0.004(2)
C2 0.041(3) 0.033(3) 0.041(3) -0.003(2) 0.009(2) -0.007(2)
C3 0.031(3) 0.034(2) 0.029(3) -0.003(2) 0.006(2) 0.003(2)
C4 0.036(3) 0.032(2) 0.023(3) 0.0012(19) 0.005(2) 0.001(2)
C5 0.028(3) 0.032(2) 0.024(2) 0.000(2) 0.0038(19) 0.005(2)
C6 0.030(3) 0.030(2) 0.027(3) -0.002(2) 0.002(2) 0.000(2)
C7 0.032(3) 0.035(2) 0.021(2) -0.0015(19) -0.001(2) 0.003(2)
C8 0.035(3) 0.030(2) 0.027(3) -0.003(2) 0.000(2) 0.000(2)
C9 0.044(3) 0.034(3) 0.035(3) -0.003(2) -0.006(2) -0.009(2)
C10 0.052(3) 0.044(3) 0.020(3) -0.003(2) -0.007(2) -0.002(3)
C11 0.034(3) 0.037(3) 0.039(3) -0.008(2) 0.009(2) -0.002(2)
C12 0.057(4) 0.058(3) 0.033(3) -0.013(3) -0.006(3) -0.003(3)
C13 0.039(3) 0.028(2) 0.027(3) -0.003(2) 0.001(2) -0.001(2)
C14 0.073(4) 0.040(3) 0.044(3) 0.010(3) -0.009(3) -0.023(3)
N1 0.054(3) 0.055(3) 0.032(3) 0.011(2) 0.002(2) -0.005(2)
O1 0.078(4) 0.108(4) 0.153(5) 0.074(4) 0.058(4) 0.023(3)
O2 0.134(4) 0.049(2) 0.086(4) 0.018(2) 0.023(3) 0.041(3)
N2 0.049(3) 0.048(2) 0.032(3) 0.002(2) 0.004(2) 0.014(2)
O3 0.068(4) 0.087(5) 0.042(4) -0.010(3) 0.009(3) 0.005(4)
O4 0.035(3) 0.126(7) 0.053(4) -0.023(4) 0.006(3) -0.018(4)
N2A 0.049(3) 0.048(2) 0.032(3) 0.002(2) 0.004(2) 0.014(2)
O3A 0.068(4) 0.087(5) 0.042(4) -0.010(3) 0.009(3) 0.005(4)
O4A 0.035(3) 0.126(7) 0.053(4) -0.023(4) 0.006(3) -0.018(4)

loop_
_atom_type_symbol
_atom_type_description
_atom_type_scat_dispersion_real
_atom_type_scat_dispersion_imag
_atom_type_scat_source
C C 0.0033 0.0016 'International Tables Vol C Tables 4.2.6.8 and 6.1.1.4'
H H 0.0000 0.0000 'International Tables Vol C Tables 4.2.6.8 and 6.1.1.4'
N N 0.0061 0.0033 'International Tables Vol C Tables 4.2.6.8 and 6.1.1.4'
O O 0.0106 0.0060 'International Tables Vol C Tables 4.2.6.8 and 6.1.1.4'
Pd Pd -0.9988 1.0072 'International Tables Vol C Tables 4.2.6.8 and 6.1.1.4'

loop_
_geom_angle_atom_site_label_1
_geom_angle_atom_site_label_2
_geom_angle_atom_site_label_3
_geom_angle
_geom_angle_site_symmetry_1
_geom_angle_site_symmetry_3
_geom_angle_publ_flag
N2A Pd1 N3 177.34(16) . . ?
N2 Pd1 N3 177.34(16) . . ?
N1 Pd1 N3 95.27(15) . . ?
N2A Pd1 N4 96.97(15) . . ?
N2 Pd1 N4 96.97(15) . . ?
N1 Pd1 N4 174.89(16) . . ?
N3 Pd1 N4 80.48(14) . . ?
C11 O6 C12 115.6(4) . . ?
C13 O8 C14 116.9(4) . . ?
C1 N3 C5 118.7(4) . . ?
C1 N3 Pd1 126.9(3) . . ?
C5 N3 Pd1 114.4(3) . . ?
C10 N4 C6 119.6(4) . . ?
C10 N4 Pd1 125.9(3) . . ?
C6 N4 Pd1 114.4(3) . . ?
N3 C1 C2 122.5(4) . . ?
N3 C1 H1 118.8 . . ?
C2 C1 H1 118.8 . . ?
C1 C2 C3 119.6(4) . . ?
C1 C2 H2 120.2 . . ?
C3 C2 H2 120.2 . . ?
C2 C3 C4 118.5(4) . . ?
C2 C3 C11 118.6(4) . . ?
C4 C3 C11 122.9(4) . . ?
C5 C4 C3 119.8(4) . . ?
C5 C4 H4 120.1 . . ?
C3 C4 H4 120.1 . . ?
N3 C5 C4 121.0(4) . . ?
N3 C5 C6 115.1(4) . . ?
C4 C5 C6 123.9(4) . . ?
N4 C6 C7 120.4(4) . . ?
N4 C6 C5 115.4(4) . . ?
C7 C6 C5 124.2(4) . . ?
C8 C7 C6 120.2(4) . . ?
C8 C7 H7 119.9 . . ?
C6 C7 H7 119.9 . . ?
C7 C8 C9 118.3(4) . . ?
C7 C8 C13 119.7(4) . . ?
C9 C8 C13 122.0(4) . . ?
C10 C9 C8 119.4(4) . . ?
C10 C9 H9 120.3 . . ?
C8 C9 H9 120.3 . . ?
N4 C10 C9 122.1(4) . . ?
N4 C10 H10 118.9 . . ?
C9 C10 H10 118.9 . . ?
O5 C11 O6 124.7(5) . . ?
O5 C11 C3 122.7(5) . . ?
O6 C11 C3 112.7(4) . . ?
O6 C12 H12A 109.5 . . ?
O6 C12 H12B 109.5 . . ?
H12A C12 H12B 109.5 . . ?
O6 C12 H12C 109.5 . . ?
H12A C12 H12C 109.5 . . ?
H12B C12 H12C 109.5 . . ?
O7 C13 O8 125.6(4) . . ?
O7 C13 C8 124.2(4) . . ?
O8 C13 C8 110.2(4) . . ?
O8 C14 H14A 109.5 . . ?
O8 C14 H14B 109.5 . . ?
H14A C14 H14B 109.5 . . ?
O8 C14 H14C 109.5 . . ?
H14A C14 H14C 109.5 . . ?
H14B C14 H14C 109.5 . . ?
O1 N1 O2 119.7(5) . . ?
O1 N1 Pd1 120.6(4) . . ?
O2 N1 Pd1 119.7(4) . . ?
O4 N2 O3 120.0(5) . . ?
O4 N2 Pd1 122.0(4) . . ?
O3 N2 Pd1 118.0(4) . . ?
O3A N2A O4A 121.4(12) . . ?
O3A N2A Pd1 121.8(8) . . ?
O4A N2A Pd1 116.6(9) . . ?

loop_
_geom_bond_atom_site_label_1
_geom_bond_atom_site_label_2
_geom_bond_distance
_geom_bond_site_symmetry_2
_geom_bond_publ_flag
Pd1 N2A 2.006(4) . ?
Pd1 N2 2.006(4) . ?
Pd1 N1 2.009(4) . ?
Pd1 N3 2.038(3) . ?
Pd1 N4 2.042(3) . ?
O5 C11 1.197(5) . ?
O6 C11 1.323(5) . ?
O6 C12 1.448(5) . ?
O7 C13 1.189(5) . ?
O8 C13 1.321(5) . ?
O8 C14 1.458(5) . ?
N3 C1 1.332(5) . ?
N3 C5 1.367(5) . ?
N4 C10 1.329(5) . ?
N4 C6 1.359(5) . ?
C1 C2 1.375(6) . ?
C1 H1 0.9300 . ?
C2 C3 1.375(6) . ?
C2 H2 0.9300 . ?
C3 C4 1.385(6) . ?
C3 C11 1.500(6) . ?
C4 C5 1.377(6) . ?
C4 H4 0.9300 . ?
C5 C6 1.473(6) . ?
C6 C7 1.383(6) . ?
C7 C8 1.380(6) . ?
C7 H7 0.9300 . ?
C8 C9 1.384(6) . ?
C8 C13 1.504(6) . ?
C9 C10 1.379(6) . ?
C9 H9 0.9300 . ?
C10 H10 0.9300 . ?
C12 H12A 0.9600 . ?
C12 H12B 0.9600 . ?
C12 H12C 0.9600 . ?
C14 H14A 0.9600 . ?
C14 H14B 0.9600 . ?
C14 H14C 0.9600 . ?
N1 O1 1.183(5) . ?
N1 O2 1.209(5) . ?
N2 O4 1.215(6) . ?
N2 O3 1.230(5) . ?
N2A O3A 1.175(9) . ?
N2A O4A 1.211(9) . ?

loop_
_geom_torsion_atom_site_label_1
_geom_torsion_atom_site_label_2
_geom_torsion_atom_site_label_3
_geom_torsion_atom_site_label_4
_geom_torsion
_geom_torsion_site_symmetry_1
_geom_torsion_site_symmetry_2
_geom_torsion_site_symmetry_3
_geom_torsion_site_symmetry_4
_geom_torsion_publ_flag
C5 N3 C1 C2 -0.7(7) . . . . ?
Pd1 N3 C1 C2 178.9(3) . . . . ?
N3 C1 C2 C3 0.2(7) . . . . ?
C1 C2 C3 C4 0.3(7) . . . . ?
C1 C2 C3 C11 179.1(4) . . . . ?
C2 C3 C4 C5 -0.3(7) . . . . ?
C11 C3 C4 C5 -179.0(4) . . . . ?
C1 N3 C5 C4 0.8(7) . . . . ?
Pd1 N3 C5 C4 -178.9(3) . . . . ?
C1 N3 C5 C6 -178.5(4) . . . . ?
Pd1 N3 C5 C6 1.8(5) . . . . ?
C3 C4 C5 N3 -0.3(7) . . . . ?
C3 C4 C5 C6 179.0(4) . . . . ?
C10 N4 C6 C7 0.2(7) . . . . ?
Pd1 N4 C6 C7 176.0(3) . . . . ?
C10 N4 C6 C5 179.4(4) . . . . ?
Pd1 N4 C6 C5 -4.9(5) . . . . ?
N3 C5 C6 N4 2.0(6) . . . . ?
C4 C5 C6 N4 -177.2(4) . . . . ?
N3 C5 C6 C7 -178.9(4) . . . . ?
C4 C5 C6 C7 1.9(7) . . . . ?
N4 C6 C7 C8 -0.6(7) . . . . ?
C5 C6 C7 C8 -179.6(4) . . . . ?
C6 C7 C8 C9 0.9(7) . . . . ?
C6 C7 C8 C13 -179.6(4) . . . . ?
C7 C8 C9 C10 -1.0(7) . . . . ?
C13 C8 C9 C10 179.6(5) . . . . ?
C6 N4 C10 C9 -0.3(7) . . . . ?
Pd1 N4 C10 C9 -175.6(4) . . . . ?
C8 C9 C10 N4 0.7(8) . . . . ?
C12 O6 C11 O5 -6.2(7) . . . . ?
C12 O6 C11 C3 174.7(4) . . . . ?
C2 C3 C11 O5 4.8(7) . . . . ?
C4 C3 C11 O5 -176.5(5) . . . . ?
C2 C3 C11 O6 -176.1(4) . . . . ?
C4 C3 C11 O6 2.6(6) . . . . ?
C14 O8 C13 O7 2.5(7) . . . . ?
C14 O8 C13 C8 -176.9(4) . . . . ?
C7 C8 C13 O7 -15.8(7) . . . . ?
C9 C8 C13 O7 163.7(5) . . . . ?
C7 C8 C13 O8 163.6(4) . . . . ?
C9 C8 C13 O8 -17.0(6) . . . . ?
